data_7042370
loop_
_publ_author_name
'Reuter, K.'
'Maas, R. G. M.'
'Reuter, A.'
'Kilgenstein, F.'
'Asfaha, Y.'
'von H\"anisch, C'

_publ_section_title
;
 Synthesis of heteroatomic bridged paracyclophanes.
;
_journal_issue 14
_journal_name_full 'Dalton transactions (Cambridge, England : 2003)'
_journal_page_first 4530
_journal_page_last 4541
_journal_paper_doi 10.1039/c7dt00321h
_journal_volume 46
_journal_year 2017
_chemical_formula_moiety 'C18 H32 Cl2 Si2'
_chemical_formula_sum 'C18 H32 Cl2 Si2'
_chemical_formula_weight 375.51
_chemical_name_systematic 1,4-bis(diisopropylsilylchloro)benzene
_space_group_crystal_system monoclinic
_space_group_IT_number 14
_space_group_name_Hall '-P 2ybc'
_space_group_name_H-M_alt 'P 1 21/c 1'
_symmetry_space_group_name_Hall '-P 2ybc'
_symmetry_space_group_name_H-M 'P 1 21/c 1'
_atom_sites_solution_hydrogens geom
_audit_creation_date 2016-11-08
_audit_creation_method
;
Olex2 1.2
(compiled 2016.09.09 svn.r3337 for OlexSys, GUI svn.r5227)
;
_audit_update_record
;
2017-01-13 deposited with the CCDC.
2017-02-24 downloaded from the CCDC.
;
_cell_angle_alpha 90
_cell_angle_beta 103.242(4)
_cell_angle_gamma 90
_cell_formula_units_Z 2
_cell_length_a 8.7688(4)
_cell_length_b 10.4447(5)
_cell_length_c 11.9094(6)
_cell_measurement_reflns_used 2251
_cell_measurement_temperature 153(2)
_cell_measurement_theta_max 53.46
_cell_measurement_theta_min 4.71
_cell_volume 1061.75(9)
_computing_molecular_graphics 'Olex2 (Dolomanov et al., 2009)'
_computing_publication_material 'Olex2 (Dolomanov et al., 2009)'
_computing_structure_refinement 'ShelXL (Sheldrick, 2015)'
_diffrn_ambient_temperature 153(2)
_diffrn_measured_fraction_theta_full 1.000
_diffrn_measured_fraction_theta_max 0.996
_diffrn_measurement_device_type IPDS2t
_diffrn_measurement_method '\w scans'
_diffrn_radiation_monochromator graphite
_diffrn_radiation_type MoK\a
_diffrn_radiation_wavelength 0.71073
_diffrn_reflns_av_R_equivalents 0.0522
_diffrn_reflns_av_unetI/netI 0.0343
_diffrn_reflns_Laue_measured_fraction_full 1.000
_diffrn_reflns_Laue_measured_fraction_max 0.996
_diffrn_reflns_limit_h_max 11
_diffrn_reflns_limit_h_min -11
_diffrn_reflns_limit_k_max 13
_diffrn_reflns_limit_k_min -12
_diffrn_reflns_limit_l_max 15
_diffrn_reflns_limit_l_min -15
_diffrn_reflns_number 12145
_diffrn_reflns_point_group_measured_fraction_full 1.000
_diffrn_reflns_point_group_measured_fraction_max 0.996
_diffrn_reflns_theta_full 25.000
_diffrn_reflns_theta_max 26.732
_diffrn_reflns_theta_min 1.757
_exptl_absorpt_coefficient_mu 0.415
_exptl_absorpt_correction_type none
_exptl_crystal_colour 'clear light colourless'
_exptl_crystal_colour_lustre clear
_exptl_crystal_colour_modifier light
_exptl_crystal_colour_primary colourless
_exptl_crystal_density_diffrn 1.175
_exptl_crystal_description plank
_exptl_crystal_F_000 404
_exptl_crystal_size_max 0.32
_exptl_crystal_size_mid 0.12
_exptl_crystal_size_min 0.06
_refine_diff_density_max 0.216
_refine_diff_density_min -0.313
_refine_diff_density_rms 0.059
_refine_ls_extinction_method none
_refine_ls_goodness_of_fit_ref 0.961
_refine_ls_hydrogen_treatment constr
_refine_ls_matrix_type full
_refine_ls_number_parameters 104
_refine_ls_number_reflns 2251
_refine_ls_number_restraints 0
_refine_ls_restrained_S_all 0.961
_refine_ls_R_factor_all 0.0426
_refine_ls_R_factor_gt 0.0319
_refine_ls_shift/su_max 0.000
_refine_ls_shift/su_mean 0.000
_refine_ls_structure_factor_coef Fsqd
_refine_ls_weighting_details 'w=1/[\s^2^(Fo^2^)+(0.0573P)^2^] where P=(Fo^2^+2Fc^2^)/3'
_refine_ls_weighting_scheme calc
_refine_ls_wR_factor_gt 0.0815
_refine_ls_wR_factor_ref 0.0846
_reflns_Friedel_coverage 0.000
_reflns_number_gt 1814
_reflns_number_total 2251
_reflns_threshold_expression 'I > 2\s(I)'
_cod_data_source_file c7dt00321h1.cif
_cod_data_source_block bamm3_p21c
_cod_depositor_comments 'Adding full bibliography for 7042367--7042376.cif.'
_cod_database_code 7042370
_shelxl_version_number 2014-3
_shelx_space_group_comment
;
The symmetry employed for this shelxl refinement is uniquely defined
by the following loop, which should always be used as a source of
symmetry information in preference to the above space-group names.
They are only intended as comments.
;
_shelx_estimated_absorpt_t_max 0.976
_shelx_estimated_absorpt_t_min 0.879
_olex2_refinement_description
;
1. Fixed Uiso
 At 1.2 times of:
  All C(H) groups
 At 1.5 times of:
  All C(H,H,H) groups
2.a Ternary CH refined with riding coordinates:
 C1(H1), C7(H7)
2.b Aromatic/amide H refined with riding coordinates:
 C5(H5), C6(H6)
2.c Idealised Me refined as rotating group:
 C2(H2A,H2B,H2C), C3(H3A,H3B,H3C), C8(H8A,H8B,H8C), C9(H9A,H9B,H9C)
;
_olex2_submission_special_instructions 'No special instructions were received'

loop_
_space_group_symop_operation_xyz
'x, y, z'
'-x, y+1/2, -z+1/2'
'-x, -y, -z'
'x, -y-1/2, z-1/2'

loop_
_atom_site_label
_atom_site_type_symbol
_atom_site_fract_x
_atom_site_fract_y
_atom_site_fract_z
_atom_site_U_iso_or_equiv
_atom_site_adp_type
_atom_site_occupancy
_atom_site_site_symmetry_order
_atom_site_calc_flag
_atom_site_refinement_flags_posn
C1 C 0.20162(17) 0.38807(15) 0.34819(12) 0.0268(3) Uani 1 1 d .
H1 H 0.2686 0.3329 0.4085 0.032 Uiso 1 1 calc R
C2 C 0.02979(19) 0.35908(17) 0.34684(13) 0.0343(4) Uani 1 1 d .
H2A H 0.0095 0.3788 0.4225 0.051 Uiso 1 1 calc GR
H2B H 0.0084 0.2683 0.3293 0.051 Uiso 1 1 calc GR
H2C H -0.0384 0.4116 0.2878 0.051 Uiso 1 1 calc GR
C3 C 0.2405(2) 0.52821(17) 0.38079(14) 0.0380(4) Uani 1 1 d .
H3A H 0.1800 0.5842 0.3208 0.057 Uiso 1 1 calc GR
H3B H 0.3527 0.5430 0.3878 0.057 Uiso 1 1 calc GR
H3C H 0.2138 0.5470 0.4546 0.057 Uiso 1 1 calc GR
C4 C 0.10883(17) 0.43201(14) 0.08613(11) 0.0217(3) Uani 1 1 d .
C5 C -0.04179(17) 0.38383(15) 0.04038(12) 0.0244(3) Uani 1 1 d .
H5 H -0.0718 0.3042 0.0673 0.029 Uiso 1 1 calc R
C6 C 0.14759(17) 0.54937(14) 0.04362(11) 0.0235(3) Uani 1 1 d .
H6 H 0.2489 0.5843 0.0730 0.028 Uiso 1 1 calc R
C7 C 0.45831(17) 0.38621(15) 0.20446(12) 0.0257(3) Uani 1 1 d .
H7 H 0.4724 0.4811 0.2119 0.031 Uiso 1 1 calc R
C8 C 0.4994(2) 0.34588(17) 0.09105(14) 0.0364(4) Uani 1 1 d .
H8A H 0.6077 0.3703 0.0927 0.055 Uiso 1 1 calc GR
H8B H 0.4286 0.3887 0.0263 0.055 Uiso 1 1 calc GR
H8C H 0.4880 0.2529 0.0817 0.055 Uiso 1 1 calc GR
C9 C 0.57169(18) 0.32434(17) 0.30784(14) 0.0345(4) Uani 1 1 d .
H9A H 0.5578 0.2312 0.3045 0.052 Uiso 1 1 calc GR
H9B H 0.5499 0.3570 0.3797 0.052 Uiso 1 1 calc GR
H9C H 0.6797 0.3453 0.3052 0.052 Uiso 1 1 calc GR
Si1 Si 0.24962(4) 0.34979(4) 0.20644(3) 0.02142(13) Uani 1 1 d .
Cl1 Cl 0.21942(5) 0.15343(4) 0.18127(3) 0.03102(13) Uani 1 1 d .

loop_
_atom_site_aniso_label
_atom_site_aniso_U_11
_atom_site_aniso_U_22
_atom_site_aniso_U_33
_atom_site_aniso_U_23
_atom_site_aniso_U_13
_atom_site_aniso_U_12
C1 0.0243(8) 0.0319(8) 0.0234(7) 0.0015(6) 0.0037(6) 0.0014(7)
C2 0.0291(8) 0.0450(11) 0.0308(8) 0.0029(7) 0.0110(7) 0.0010(7)
C3 0.0403(10) 0.0408(10) 0.0341(8) -0.0091(7) 0.0108(7) -0.0031(8)
C4 0.0200(7) 0.0235(8) 0.0218(6) -0.0018(5) 0.0050(5) 0.0005(6)
C5 0.0231(7) 0.0240(7) 0.0257(7) 0.0018(6) 0.0051(6) -0.0012(6)
C6 0.0187(7) 0.0265(8) 0.0242(6) -0.0002(6) 0.0026(5) -0.0021(6)
C7 0.0198(7) 0.0257(8) 0.0309(7) 0.0019(6) 0.0041(6) 0.0006(6)
C8 0.0280(8) 0.0470(11) 0.0368(8) 0.0041(7) 0.0127(7) 0.0056(7)
C9 0.0207(8) 0.0406(10) 0.0384(9) 0.0061(7) -0.0009(7) 0.0011(7)
Si1 0.0183(2) 0.0228(2) 0.0221(2) 0.00099(14) 0.00263(15) 0.00056(16)
Cl1 0.0303(2) 0.0231(2) 0.0370(2) 0.00077(14) 0.00219(16) -0.00037(15)

loop_
_atom_type_symbol
_atom_type_description
_atom_type_scat_dispersion_real
_atom_type_scat_dispersion_imag
_atom_type_scat_source
C C 0.0033 0.0016 'International Tables Vol C Tables 4.2.6.8 and 6.1.1.4'
H H 0.0000 0.0000 'International Tables Vol C Tables 4.2.6.8 and 6.1.1.4'
Cl Cl 0.1484 0.1585 'International Tables Vol C Tables 4.2.6.8 and 6.1.1.4'
Si Si 0.0817 0.0704 'International Tables Vol C Tables 4.2.6.8 and 6.1.1.4'

loop_
_geom_angle_atom_site_label_1
_geom_angle_atom_site_label_2
_geom_angle_atom_site_label_3
_geom_angle
_geom_angle_site_symmetry_1
C2 C1 H1 107.9 .
C2 C1 Si1 111.80(10) .
C3 C1 H1 107.9 .
C3 C1 C2 110.65(14) .
C3 C1 Si1 110.42(11) .
Si1 C1 H1 107.9 .
C1 C2 H2A 109.5 .
C1 C2 H2B 109.5 .
C1 C2 H2C 109.5 .
H2A C2 H2B 109.5 .
H2A C2 H2C 109.5 .
H2B C2 H2C 109.5 .
C1 C3 H3A 109.5 .
C1 C3 H3B 109.5 .
C1 C3 H3C 109.5 .
H3A C3 H3B 109.5 .
H3A C3 H3C 109.5 .
H3B C3 H3C 109.5 .
C5 C4 Si1 122.02(11) .
C6 C4 C5 117.37(13) .
C6 C4 Si1 120.48(10) .
C4 C5 H5 119.5 .
C6 C5 C4 120.99(14) 3_565
C6 C5 H5 119.5 3_565
C4 C6 H6 119.2 .
C5 C6 C4 121.64(13) 3_565
C5 C6 H6 119.2 3_565
C8 C7 H7 107.5 .
C8 C7 C9 110.53(13) .
C8 C7 Si1 112.46(11) .
C9 C7 H7 107.5 .
C9 C7 Si1 111.04(11) .
Si1 C7 H7 107.5 .
C7 C8 H8A 109.5 .
C7 C8 H8B 109.5 .
C7 C8 H8C 109.5 .
H8A C8 H8B 109.5 .
H8A C8 H8C 109.5 .
H8B C8 H8C 109.5 .
C7 C9 H9A 109.5 .
C7 C9 H9B 109.5 .
C7 C9 H9C 109.5 .
H9A C9 H9B 109.5 .
H9A C9 H9C 109.5 .
H9B C9 H9C 109.5 .
C1 Si1 C7 112.91(7) .
C1 Si1 Cl1 107.01(5) .
C4 Si1 C1 110.29(7) .
C4 Si1 C7 111.83(7) .
C4 Si1 Cl1 107.58(5) .
C7 Si1 Cl1 106.89(5) .

loop_
_geom_bond_atom_site_label_1
_geom_bond_atom_site_label_2
_geom_bond_distance
_geom_bond_site_symmetry_2
C1 H1 1.0000 .
C1 C2 1.533(2) .
C1 C3 1.533(2) .
C1 Si1 1.8741(15) .
C2 H2A 0.9800 .
C2 H2B 0.9800 .
C2 H2C 0.9800 .
C3 H3A 0.9800 .
C3 H3B 0.9800 .
C3 H3C 0.9800 .
C4 C5 1.402(2) .
C4 C6 1.398(2) .
C4 Si1 1.8720(14) .
C5 H5 0.9500 .
C5 C6 1.387(2) 3_565
C6 C5 1.387(2) 3_565
C6 H6 0.9500 .
C7 H7 1.0000 .
C7 C8 1.534(2) .
C7 C9 1.537(2) .
C7 Si1 1.8745(15) .
C8 H8A 0.9800 .
C8 H8B 0.9800 .
C8 H8C 0.9800 .
C9 H9A 0.9800 .
C9 H9B 0.9800 .
C9 H9C 0.9800 .
Si1 Cl1 2.0809(6) .

loop_
_geom_torsion_atom_site_label_1
_geom_torsion_atom_site_label_2
_geom_torsion_atom_site_label_3
_geom_torsion_atom_site_label_4
_geom_torsion
_geom_torsion_site_symmetry_4
C2 C1 Si1 C4 53.31(13) .
C2 C1 Si1 C7 179.23(11) .
C2 C1 Si1 Cl1 -63.43(12) .
C3 C1 Si1 C4 -70.34(12) .
C3 C1 Si1 C7 55.58(13) .
C3 C1 Si1 Cl1 172.92(10) .
C5 C4 C6 C5 0.1(2) 3_565
C5 C4 Si1 C1 -79.62(13) .
C5 C4 Si1 C7 153.85(12) .
C5 C4 Si1 Cl1 36.76(13) .
C6 C4 C5 C6 -0.1(2) 3_565
C6 C4 Si1 C1 96.16(12) .
C6 C4 Si1 C7 -30.38(14) .
C6 C4 Si1 Cl1 -147.46(10) .
C8 C7 Si1 C1 176.02(11) .
C8 C7 Si1 C4 -58.89(13) .
C8 C7 Si1 Cl1 58.61(11) .
C9 C7 Si1 C1 51.59(13) .
C9 C7 Si1 C4 176.68(11) .
C9 C7 Si1 Cl1 -65.82(12) .
Si1 C4 C5 C6 175.82(11) 3_565
Si1 C4 C6 C5 -175.89(11) 3_565
